data_1547831
loop_
_publ_author_name
'Gharpure, Santosh J.'
'Anuradha, Dandela'

_publ_section_title
;
 Synthesis of Benzo[1,4]heterocycles using Palladium Catalyzed Heck
 Reaction to Vinylogous Carbonates/Carbamates: Unexpected Formation of
 Indoles via Carbopalladation Intercepted by Nucleopalladation.
;
_journal_issue 22
_journal_name_full 'Organic letters'
_journal_page_first 6136
_journal_page_last 6139
_journal_paper_doi 10.1021/acs.orglett.7b03016
_journal_volume 19
_journal_year 2017
_chemical_formula_moiety 'C17 H20 O3 S'
_chemical_formula_sum 'C17 H20 O3 S'
_chemical_formula_weight 304.39
_space_group_crystal_system monoclinic
_space_group_IT_number 14
_space_group_name_Hall '-P 2yn'
_space_group_name_H-M_alt 'P 1 21/n 1'
_symmetry_space_group_name_Hall '-P 2yn'
_symmetry_space_group_name_H-M 'P 1 21/n 1'
_atom_sites_solution_hydrogens geom
_atom_sites_solution_primary dual
_audit_creation_date 2017-09-25
_audit_creation_method
;
Olex2 1.2-ac3
(compiled 2016.08.26 svn.r3337 for Rigaku Oxford Diffraction, GUI svn.r5221)
;
_cell_angle_alpha 90
_cell_angle_beta 98.657(3)
_cell_angle_gamma 90
_cell_formula_units_Z 8
_cell_length_a 10.5546(3)
_cell_length_b 22.9756(9)
_cell_length_c 13.1098(5)
_cell_measurement_reflns_used 12200
_cell_measurement_temperature 293(2)
_cell_measurement_theta_max 31.2940
_cell_measurement_theta_min 1.9100
_cell_volume 3142.9(2)
_computing_cell_refinement 'CrysAlisPro 1.171.39.7b (Rigaku OD, 2015)'
_computing_data_collection 'CrysAlisPro 1.171.39.7b (Rigaku OD, 2015)'
_computing_data_reduction 'CrysAlisPro 1.171.39.7b (Rigaku OD, 2015)'
_computing_molecular_graphics 'Olex2 (Dolomanov et al., 2009)'
_computing_publication_material 'Olex2 (Dolomanov et al., 2009)'
_computing_structure_refinement 'ShelXL (Sheldrick, 2015)'
_computing_structure_solution 'ShelXT (Sheldrick, 2015)'
_diffrn_ambient_temperature 293(2)
_diffrn_detector 'CCD plate'
_diffrn_measured_fraction_theta_full 0.999
_diffrn_measured_fraction_theta_max 0.999
_diffrn_measurement_details
;
List of Runs (angles in degrees, time in seconds):

  # Type    Start    End  Width  t~exp~   \w     \q     \k     \f   Frames
--------------------------------------------------------------------------
  1  \w    -59.00  70.00   0.50   16.00    --  -20.00  72.00  36.00  258
  2  \w   -110.00 -28.00   0.50   16.00    --  -20.00   0.00 108.00  164
  3  \w    -41.00  -9.00   0.50   16.00    --  -20.00  72.00 -36.00   64
  4  \w     38.00  68.50   0.50   16.00    --  -20.00  72.00-108.00   61
  5  \w    -85.00  27.00   0.50   16.00    --  -20.00   0.00  36.00  224
;
_diffrn_measurement_device 'abstract diffractometer'
_diffrn_measurement_device_type 'dtrek-CrysAlisPro-abstract goniometer imported rigaku-d*trek images'
_diffrn_measurement_method '\w scans'
_diffrn_orient_matrix_type 'CrysAlisPro convention (1999,Acta A55,543-557)'
_diffrn_orient_matrix_UB_11 0.0286663000
_diffrn_orient_matrix_UB_12 0.0280069000
_diffrn_orient_matrix_UB_13 0.0054918000
_diffrn_orient_matrix_UB_21 -0.0412703000
_diffrn_orient_matrix_UB_22 0.0077368000
_diffrn_orient_matrix_UB_23 0.0357145000
_diffrn_orient_matrix_UB_31 0.0457789000
_diffrn_orient_matrix_UB_32 -0.0104856000
_diffrn_orient_matrix_UB_33 0.0410749000
_diffrn_radiation_monochromator graphite
_diffrn_radiation_probe x-ray
_diffrn_radiation_type MoK\a
_diffrn_radiation_wavelength 0.71073
_diffrn_reflns_av_R_equivalents 0.0601
_diffrn_reflns_av_unetI/netI 0.0478
_diffrn_reflns_Laue_measured_fraction_full 0.999
_diffrn_reflns_Laue_measured_fraction_max 0.999
_diffrn_reflns_limit_h_max 12
_diffrn_reflns_limit_h_min -10
_diffrn_reflns_limit_k_max 27
_diffrn_reflns_limit_k_min -18
_diffrn_reflns_limit_l_max 15
_diffrn_reflns_limit_l_min -15
_diffrn_reflns_number 22626
_diffrn_reflns_point_group_measured_fraction_full 0.999
_diffrn_reflns_point_group_measured_fraction_max 0.999
_diffrn_reflns_theta_full 24.999
_diffrn_reflns_theta_max 24.999
_diffrn_reflns_theta_min 1.804
_diffrn_source 'fine-focus sealed X-ray tube'
_diffrn_source_type 'Enhance (Mo) X-ray Source'
_exptl_absorpt_coefficient_mu 0.213
_exptl_absorpt_correction_T_max 1.00000
_exptl_absorpt_correction_T_min 0.75121
_exptl_absorpt_correction_type multi-scan
_exptl_absorpt_process_details
;
CrysAlisPro 1.171.39.7b (Rigaku Oxford Diffraction, 2015)
Empirical absorption correction using spherical harmonics,
 implemented in SCALE3 ABSPACK scaling algorithm.
;
_exptl_crystal_colour colourless
_exptl_crystal_colour_primary colourless
_exptl_crystal_density_diffrn 1.287
_exptl_crystal_description plate
_exptl_crystal_F_000 1296
_exptl_crystal_size_max 0.45
_exptl_crystal_size_mid 0.321
_exptl_crystal_size_min 0.097
_refine_diff_density_max 0.652
_refine_diff_density_min -0.762
_refine_diff_density_rms 0.240
_refine_ls_extinction_method none
_refine_ls_goodness_of_fit_ref 1.147
_refine_ls_hydrogen_treatment constr
_refine_ls_matrix_type full
_refine_ls_number_parameters 381
_refine_ls_number_reflns 5547
_refine_ls_number_restraints 0
_refine_ls_restrained_S_all 1.147
_refine_ls_R_factor_all 0.0641
_refine_ls_R_factor_gt 0.0448
_refine_ls_shift/su_max 0.001
_refine_ls_shift/su_mean 0.000
_refine_ls_structure_factor_coef Fsqd
_refine_ls_weighting_details 'w=1/[\s^2^(Fo^2^)+(0.0964P)^2^+0.5795P] where P=(Fo^2^+2Fc^2^)/3'
_refine_ls_weighting_scheme calc
_refine_ls_wR_factor_gt 0.1254
_refine_ls_wR_factor_ref 0.1641
_reflns_Friedel_coverage 0.000
_reflns_number_gt 4689
_reflns_number_total 5547
_reflns_threshold_expression 'I > 2\s(I)'
_cod_data_source_file sjg-anu-3.cif
_cod_data_source_block sjg-anu-s-o_mo
_cod_depositor_comments 'Adding full bibliography for 1547825--1547834.cif.'
_cod_database_code 1547831
_chemical_oxdiff_formula 'C17 H20 O3 S1'
_shelx_space_group_comment
;
The symmetry employed for this shelxl refinement is uniquely defined
by the following loop, which should always be used as a source of
symmetry information in preference to the above space-group names.
They are only intended as comments.
;
_reflns_odcompleteness_completeness 90.78
_reflns_odcompleteness_iscentric 1
_reflns_odcompleteness_theta 31.07
_olex2_refinement_description
;
1. Fixed Uiso
 At 1.2 times of:
  All C(H) groups, All C(H,H) groups
 At 1.5 times of:
  All C(H,H,H) groups
2.a Ternary CH refined with riding coordinates:
 C28(H28), C6(H6), C23(H23), C11(H11)
2.b Secondary CH2 refined with riding coordinates:
 C27(H27A,H27B), C10(H10A,H10B), C7(H7A,H7B), C24(H24A,H24B), C26(H26A,H26B),
 C19(H19A,H19B), C2(H2A,H2B), C25(H25A,H25B), C9(H9A,H9B), C8(H8A,H8B)
2.c Aromatic/amide H refined with riding coordinates:
 C4(H4), C21(H21), C33(H33), C13(H13), C15(H15), C14(H14), C31(H31), C32(H32),
 C16(H16), C30(H30)
2.d Idealised Me refined as rotating group:
 C18(H18A,H18B,H18C), C1(H1A,H1B,H1C)
;
_shelx_shelxl_version_number 2014/7
_olex2_submission_special_instructions 'No special instructions were received'
_oxdiff_exptl_absorpt_empirical_details
;
Empirical correction (ABSPACK) includes:
- Absorption correction using spherical harmonics
- Frame scaling
- Detector area scaling
;
_oxdiff_exptl_absorpt_empirical_full_max 1.416
_oxdiff_exptl_absorpt_empirical_full_min 0.678

loop_
_space_group_symop_operation_xyz
'x, y, z'
'-x+1/2, y+1/2, -z+1/2'
'-x, -y, -z'
'x-1/2, -y-1/2, z-1/2'

loop_
_atom_site_label
_atom_site_type_symbol
_atom_site_fract_x
_atom_site_fract_y
_atom_site_fract_z
_atom_site_U_iso_or_equiv
_atom_site_adp_type
_atom_site_occupancy
_atom_site_site_symmetry_order
_atom_site_calc_flag
_atom_site_refinement_flags_posn
S2 S 0.30577(5) 0.74327(3) 0.43443(4) 0.01777(19) Uani 1 1 d .
S1 S 0.73604(5) 0.50138(3) 0.98493(4) 0.01912(19) Uani 1 1 d .
O6 O 0.53290(13) 0.69744(7) 0.58242(12) 0.0163(4) Uani 1 1 d .
O3 O 0.49280(13) 0.54374(7) 0.83962(12) 0.0176(4) Uani 1 1 d .
O2 O 0.29463(14) 0.62035(7) 0.87376(12) 0.0184(4) Uani 1 1 d .
O5 O 0.73014(14) 0.62645(7) 0.52302(13) 0.0197(4) Uani 1 1 d .
O1 O 0.36687(14) 0.71266(7) 0.90228(13) 0.0226(4) Uani 1 1 d .
O4 O 0.68880(13) 0.53260(7) 0.55876(13) 0.0222(4) Uani 1 1 d .
C4 C 0.51497(19) 0.64429(10) 0.86812(16) 0.0153(5) Uani 1 1 d .
H4 H 0.5700 0.6761 0.8748 0.018 Uiso 1 1 calc R
C22 C 0.46266(19) 0.64763(10) 0.56674(16) 0.0135(5) Uani 1 1 d .
C5 C 0.56559(19) 0.59257(10) 0.84813(16) 0.0147(5) Uani 1 1 d .
C21 C 0.5193(2) 0.59720(10) 0.54907(17) 0.0158(5) Uani 1 1 d .
H21 H 0.4677 0.5642 0.5406 0.019 Uiso 1 1 calc R
C3 C 0.3814(2) 0.65524(10) 0.88042(16) 0.0153(5) Uani 1 1 d .
C00E C 0.32173(19) 0.64939(10) 0.56921(16) 0.0140(5) Uani 1 1 d .
C12 C 0.70434(19) 0.58951(10) 0.83764(16) 0.0139(5) Uani 1 1 d .
C33 C 0.2674(2) 0.60748(10) 0.62598(17) 0.0163(5) Uani 1 1 d .
H33 H 0.3195 0.5813 0.6671 0.020 Uiso 1 1 calc R
C13 C 0.7535(2) 0.63125(10) 0.77666(16) 0.0151(5) Uani 1 1 d .
H13 H 0.6978 0.6562 0.7360 0.018 Uiso 1 1 calc R
C15 C 0.9676(2) 0.59756(11) 0.83403(18) 0.0209(5) Uani 1 1 d .
H15 H 1.0555 0.6010 0.8349 0.025 Uiso 1 1 calc R
C20 C 0.6558(2) 0.58953(10) 0.54193(17) 0.0156(5) Uani 1 1 d .
C29 C 0.2425(2) 0.69039(10) 0.51168(16) 0.0148(5) Uani 1 1 d .
C14 C 0.8845(2) 0.63574(11) 0.77630(18) 0.0199(5) Uani 1 1 d .
H14 H 0.9165 0.6645 0.7372 0.024 Uiso 1 1 calc R
C31 C 0.0567(2) 0.64416(11) 0.56205(17) 0.0190(5) Uani 1 1 d .
H31 H -0.0318 0.6415 0.5579 0.023 Uiso 1 1 calc R
C32 C 0.1346(2) 0.60479(10) 0.62109(18) 0.0187(5) Uani 1 1 d .
H32 H 0.0984 0.5763 0.6579 0.022 Uiso 1 1 calc R
C16 C 0.9192(2) 0.55409(11) 0.89073(17) 0.0194(5) Uani 1 1 d .
H16 H 0.9750 0.5274 0.9270 0.023 Uiso 1 1 calc R
C27 C 0.5740(2) 0.78268(10) 0.68856(18) 0.0202(5) Uani 1 1 d .
H27A H 0.6383 0.7960 0.6482 0.024 Uiso 1 1 calc R
H27B H 0.6160 0.7584 0.7441 0.024 Uiso 1 1 calc R
C28 C 0.4726(2) 0.74779(10) 0.62084(17) 0.0156(5) Uani 1 1 d .
H28 H 0.4083 0.7346 0.6624 0.019 Uiso 1 1 calc R
C6 C 0.5482(2) 0.48949(10) 0.81067(17) 0.0171(5) Uani 1 1 d .
H6 H 0.6098 0.4977 0.7636 0.020 Uiso 1 1 calc R
C10 C 0.6709(2) 0.40002(11) 0.87029(18) 0.0219(5) Uani 1 1 d .
H10A H 0.7331 0.4084 0.8248 0.026 Uiso 1 1 calc R
H10B H 0.7144 0.3794 0.9300 0.026 Uiso 1 1 calc R
C23 C 0.4071(2) 0.78538(10) 0.53236(16) 0.0159(5) Uani 1 1 d .
H23 H 0.4752 0.8026 0.4989 0.019 Uiso 1 1 calc R
C30 C 0.1104(2) 0.68774(10) 0.50884(17) 0.0172(5) Uani 1 1 d .
H30 H 0.0579 0.7152 0.4713 0.021 Uiso 1 1 calc R
C7 C 0.4395(2) 0.45285(11) 0.75534(19) 0.0235(5) Uani 1 1 d .
H7A H 0.3980 0.4735 0.6949 0.028 Uiso 1 1 calc R
H7B H 0.3763 0.4462 0.8007 0.028 Uiso 1 1 calc R
C17 C 0.7881(2) 0.54989(10) 0.89411(16) 0.0162(5) Uani 1 1 d .
C18 C 0.8544(2) 0.46554(11) 0.62160(19) 0.0247(6) Uani 1 1 d .
H18A H 0.7977 0.4345 0.5955 0.037 Uiso 1 1 calc GR
H18B H 0.8444 0.4737 0.6918 0.037 Uiso 1 1 calc GR
H18C H 0.9414 0.4542 0.6188 0.037 Uiso 1 1 calc GR
C24 C 0.3386(2) 0.83569(10) 0.57816(18) 0.0220(5) Uani 1 1 d .
H24A H 0.2952 0.8598 0.5229 0.026 Uiso 1 1 calc R
H24B H 0.2746 0.8202 0.6168 0.026 Uiso 1 1 calc R
C26 C 0.5114(2) 0.83529(11) 0.73373(19) 0.0243(6) Uani 1 1 d .
H26A H 0.4549 0.8216 0.7806 0.029 Uiso 1 1 calc R
H26B H 0.5775 0.8590 0.7730 0.029 Uiso 1 1 calc R
C19 C 0.8231(2) 0.51874(11) 0.5574(2) 0.0278(6) Uani 1 1 d .
H19A H 0.8769 0.5509 0.5854 0.033 Uiso 1 1 calc R
H19B H 0.8380 0.5117 0.4873 0.033 Uiso 1 1 calc R
C2 C 0.2382(2) 0.73085(12) 0.9153(2) 0.0252(6) Uani 1 1 d .
H2A H 0.2433 0.7650 0.9593 0.030 Uiso 1 1 calc R
H2B H 0.1971 0.7000 0.9490 0.030 Uiso 1 1 calc R
C25 C 0.4346(2) 0.87253(11) 0.64918(19) 0.0278(6) Uani 1 1 d .
H25A H 0.3892 0.9027 0.6808 0.033 Uiso 1 1 calc R
H25B H 0.4929 0.8913 0.6089 0.033 Uiso 1 1 calc R
C11 C 0.6156(2) 0.45714(10) 0.90481(17) 0.0163(5) Uani 1 1 d .
H11 H 0.5502 0.4469 0.9474 0.020 Uiso 1 1 calc R
C9 C 0.5647(2) 0.36213(11) 0.81430(19) 0.0279(6) Uani 1 1 d .
H9A H 0.5067 0.3510 0.8617 0.033 Uiso 1 1 calc R
H9B H 0.6015 0.3269 0.7903 0.033 Uiso 1 1 calc R
C1 C 0.1591(2) 0.74460(12) 0.8133(2) 0.0281(6) Uani 1 1 d .
H1A H 0.1513 0.7104 0.7708 0.042 Uiso 1 1 calc GR
H1B H 0.1999 0.7749 0.7798 0.042 Uiso 1 1 calc GR
H1C H 0.0755 0.7573 0.8241 0.042 Uiso 1 1 calc GR
C8 C 0.4902(3) 0.39432(11) 0.7227(2) 0.0292(6) Uani 1 1 d .
H8A H 0.4189 0.3704 0.6917 0.035 Uiso 1 1 calc R
H8B H 0.5457 0.4009 0.6711 0.035 Uiso 1 1 calc R

loop_
_atom_site_aniso_label
_atom_site_aniso_U_11
_atom_site_aniso_U_22
_atom_site_aniso_U_33
_atom_site_aniso_U_23
_atom_site_aniso_U_13
_atom_site_aniso_U_12
S2 0.0165(3) 0.0203(4) 0.0152(3) 0.0033(2) -0.0019(2) -0.0026(2)
S1 0.0189(3) 0.0232(4) 0.0147(3) 0.0028(2) 0.0005(2) 0.0003(2)
O6 0.0121(7) 0.0145(8) 0.0220(9) -0.0003(7) 0.0010(6) -0.0019(6)
O3 0.0128(7) 0.0156(9) 0.0243(9) -0.0006(7) 0.0024(6) 0.0007(6)
O2 0.0139(7) 0.0199(9) 0.0216(9) 0.0013(7) 0.0037(6) -0.0002(7)
O5 0.0143(7) 0.0173(9) 0.0278(9) 0.0048(7) 0.0037(7) -0.0004(7)
O1 0.0128(7) 0.0190(9) 0.0363(10) -0.0066(8) 0.0048(7) 0.0031(7)
O4 0.0119(8) 0.0162(9) 0.0393(10) 0.0002(7) 0.0065(7) 0.0021(6)
C4 0.0120(10) 0.0152(12) 0.0187(11) 0.0009(9) 0.0022(9) -0.0006(9)
C22 0.0136(10) 0.0165(12) 0.0094(10) 0.0010(9) -0.0020(8) -0.0034(9)
C5 0.0125(10) 0.0190(12) 0.0119(11) 0.0003(9) -0.0005(8) -0.0023(9)
C21 0.0120(10) 0.0186(12) 0.0167(12) 0.0016(9) 0.0016(8) -0.0029(9)
C3 0.0149(11) 0.0183(12) 0.0124(11) 0.0019(9) 0.0008(8) 0.0025(9)
C00E 0.0119(10) 0.0172(12) 0.0123(10) -0.0022(9) -0.0007(8) -0.0015(9)
C12 0.0128(10) 0.0160(12) 0.0124(11) -0.0043(9) 0.0005(8) -0.0005(9)
C33 0.0168(11) 0.0149(12) 0.0172(12) -0.0011(9) 0.0022(9) 0.0006(9)
C13 0.0163(10) 0.0156(12) 0.0129(11) -0.0024(9) 0.0004(8) 0.0037(9)
C15 0.0133(10) 0.0325(15) 0.0175(12) -0.0052(10) 0.0045(9) -0.0005(10)
C20 0.0141(10) 0.0182(12) 0.0140(11) -0.0021(9) 0.0000(9) 0.0000(9)
C29 0.0158(10) 0.0184(12) 0.0101(11) -0.0015(9) 0.0019(8) -0.0015(9)
C14 0.0185(11) 0.0223(13) 0.0196(12) -0.0053(10) 0.0058(9) -0.0031(10)
C31 0.0106(10) 0.0259(14) 0.0211(12) -0.0034(10) 0.0037(9) -0.0005(9)
C32 0.0178(11) 0.0200(13) 0.0195(12) -0.0019(10) 0.0066(9) -0.0051(10)
C16 0.0142(10) 0.0284(14) 0.0147(11) -0.0003(10) -0.0001(9) 0.0063(10)
C27 0.0207(11) 0.0161(13) 0.0213(12) 0.0024(10) -0.0050(9) -0.0023(10)
C28 0.0149(10) 0.0151(12) 0.0167(12) -0.0007(9) 0.0016(9) 0.0008(9)
C6 0.0172(11) 0.0153(12) 0.0189(12) -0.0006(10) 0.0031(9) 0.0027(9)
C10 0.0275(12) 0.0201(13) 0.0184(12) 0.0012(10) 0.0041(10) 0.0058(10)
C23 0.0149(10) 0.0175(13) 0.0144(11) 0.0019(9) -0.0011(8) -0.0021(9)
C30 0.0136(10) 0.0204(13) 0.0162(11) -0.0005(10) -0.0020(9) 0.0007(9)
C7 0.0242(12) 0.0185(13) 0.0254(13) 0.0018(11) -0.0042(10) -0.0025(10)
C17 0.0191(11) 0.0163(12) 0.0131(11) -0.0022(9) 0.0022(9) 0.0021(9)
C18 0.0209(11) 0.0260(14) 0.0268(13) -0.0029(11) 0.0026(10) 0.0054(10)
C24 0.0262(12) 0.0184(13) 0.0197(12) 0.0034(10) -0.0016(10) 0.0058(10)
C26 0.0307(13) 0.0173(13) 0.0220(13) -0.0025(10) -0.0055(10) -0.0026(10)
C19 0.0148(11) 0.0224(14) 0.0481(17) 0.0018(12) 0.0107(11) 0.0039(10)
C2 0.0166(11) 0.0243(14) 0.0367(15) -0.0029(12) 0.0108(10) 0.0074(10)
C25 0.0372(14) 0.0190(14) 0.0249(13) -0.0010(11) -0.0026(11) 0.0030(12)
C11 0.0169(10) 0.0168(12) 0.0154(11) 0.0004(10) 0.0034(9) -0.0009(9)
C9 0.0400(14) 0.0182(13) 0.0245(13) 0.0002(11) 0.0019(11) 0.0036(12)
C1 0.0197(12) 0.0241(14) 0.0413(16) 0.0046(12) 0.0072(11) 0.0072(10)
C8 0.0407(15) 0.0192(14) 0.0247(14) -0.0035(11) -0.0048(12) -0.0028(12)

loop_
_atom_type_symbol
_atom_type_description
_atom_type_scat_dispersion_real
_atom_type_scat_dispersion_imag
_atom_type_scat_source
C C 0.0033 0.0016 'International Tables Vol C Tables 4.2.6.8 and 6.1.1.4'
H H 0.0000 0.0000 'International Tables Vol C Tables 4.2.6.8 and 6.1.1.4'
O O 0.0106 0.0060 'International Tables Vol C Tables 4.2.6.8 and 6.1.1.4'
S S 0.1246 0.1234 'International Tables Vol C Tables 4.2.6.8 and 6.1.1.4'

loop_
_geom_angle_atom_site_label_1
_geom_angle_atom_site_label_2
_geom_angle_atom_site_label_3
_geom_angle
C29 S2 C23 101.13(10)
C17 S1 C11 102.80(10)
C22 O6 C28 117.80(16)
C5 O3 C6 119.14(16)
C3 O1 C2 116.05(18)
C20 O4 C19 115.71(17)
C5 C4 H4 116.9
C5 C4 C3 126.2(2)
C3 C4 H4 116.9
O6 C22 C00E 119.69(19)
C21 C22 O6 120.38(18)
C21 C22 C00E 119.9(2)
O3 C5 C12 120.35(19)
C4 C5 O3 120.71(18)
C4 C5 C12 118.9(2)
C22 C21 H21 117.2
C22 C21 C20 125.6(2)
C20 C21 H21 117.2
O2 C3 O1 123.21(19)
O2 C3 C4 127.5(2)
O1 C3 C4 109.29(19)
C33 C00E C22 119.01(19)
C33 C00E C29 119.46(19)
C29 C00E C22 121.45(19)
C13 C12 C5 118.29(19)
C13 C12 C17 119.32(19)
C17 C12 C5 122.11(19)
C00E C33 H33 120.1
C00E C33 C32 119.9(2)
C32 C33 H33 120.1
C12 C13 H13 119.7
C14 C13 C12 120.6(2)
C14 C13 H13 119.7
C14 C15 H15 120.1
C14 C15 C16 119.7(2)
C16 C15 H15 120.1
O5 C20 O4 123.33(19)
O5 C20 C21 127.1(2)
O4 C20 C21 109.54(18)
C00E C29 S2 121.45(16)
C30 C29 S2 118.46(17)
C30 C29 C00E 120.0(2)
C13 C14 H14 120.0
C15 C14 C13 120.1(2)
C15 C14 H14 120.0
C32 C31 H31 120.0
C32 C31 C30 120.0(2)
C30 C31 H31 120.0
C33 C32 H32 119.8
C31 C32 C33 120.5(2)
C31 C32 H32 119.8
C15 C16 H16 119.5
C15 C16 C17 120.9(2)
C17 C16 H16 119.5
H27A C27 H27B 108.2
C28 C27 H27A 109.8
C28 C27 H27B 109.8
C28 C27 C26 109.59(18)
C26 C27 H27A 109.8
C26 C27 H27B 109.8
O6 C28 C27 108.58(17)
O6 C28 H28 109.0
O6 C28 C23 111.13(17)
C27 C28 H28 109.0
C27 C28 C23 110.21(18)
C23 C28 H28 109.0
O3 C6 H6 109.3
O3 C6 C7 107.23(17)
O3 C6 C11 111.40(18)
C7 C6 H6 109.3
C7 C6 C11 110.15(19)
C11 C6 H6 109.3
H10A C10 H10B 108.1
C11 C10 H10A 109.6
C11 C10 H10B 109.6
C9 C10 H10A 109.6
C9 C10 H10B 109.6
C9 C10 C11 110.35(19)
S2 C23 H23 106.9
C28 C23 S2 112.71(16)
C28 C23 H23 106.9
C28 C23 C24 108.39(18)
C24 C23 S2 114.50(15)
C24 C23 H23 106.9
C29 C30 H30 120.0
C31 C30 C29 120.1(2)
C31 C30 H30 120.0
C6 C7 H7A 109.6
C6 C7 H7B 109.6
C6 C7 C8 110.5(2)
H7A C7 H7B 108.1
C8 C7 H7A 109.6
C8 C7 H7B 109.6
C12 C17 S1 121.87(16)
C16 C17 S1 118.22(17)
C16 C17 C12 119.2(2)
H18A C18 H18B 109.5
H18A C18 H18C 109.5
H18B C18 H18C 109.5
C19 C18 H18A 109.5
C19 C18 H18B 109.5
C19 C18 H18C 109.5
C23 C24 H24A 109.6
C23 C24 H24B 109.6
H24A C24 H24B 108.1
C25 C24 C23 110.36(19)
C25 C24 H24A 109.6
C25 C24 H24B 109.6
C27 C26 H26A 109.3
C27 C26 H26B 109.3
H26A C26 H26B 107.9
C25 C26 C27 111.8(2)
C25 C26 H26A 109.3
C25 C26 H26B 109.3
O4 C19 C18 107.81(19)
O4 C19 H19A 110.1
O4 C19 H19B 110.1
C18 C19 H19A 110.1
C18 C19 H19B 110.1
H19A C19 H19B 108.5
O1 C2 H2A 109.4
O1 C2 H2B 109.4
O1 C2 C1 111.07(19)
H2A C2 H2B 108.0
C1 C2 H2A 109.4
C1 C2 H2B 109.4
C24 C25 C26 111.3(2)
C24 C25 H25A 109.4
C24 C25 H25B 109.4
C26 C25 H25A 109.4
C26 C25 H25B 109.4
H25A C25 H25B 108.0
S1 C11 H11 107.2
C6 C11 S1 113.18(16)
C6 C11 C10 109.34(18)
C6 C11 H11 107.2
C10 C11 S1 112.53(15)
C10 C11 H11 107.2
C10 C9 H9A 109.4
C10 C9 H9B 109.4
C10 C9 C8 111.0(2)
H9A C9 H9B 108.0
C8 C9 H9A 109.4
C8 C9 H9B 109.4
C2 C1 H1A 109.5
C2 C1 H1B 109.5
C2 C1 H1C 109.5
H1A C1 H1B 109.5
H1A C1 H1C 109.5
H1B C1 H1C 109.5
C7 C8 H8A 109.3
C7 C8 H8B 109.3
C9 C8 C7 111.5(2)
C9 C8 H8A 109.3
C9 C8 H8B 109.3
H8A C8 H8B 108.0

loop_
_geom_bond_atom_site_label_1
_geom_bond_atom_site_label_2
_geom_bond_distance
S2 C29 1.775(2)
S2 C23 1.821(2)
S1 C17 1.777(2)
S1 C11 1.830(2)
O6 C22 1.362(3)
O6 C28 1.447(3)
O3 C5 1.355(3)
O3 C6 1.451(3)
O2 C3 1.211(3)
O5 C20 1.207(3)
O1 C3 1.364(3)
O1 C2 1.456(2)
O4 C20 1.363(3)
O4 C19 1.456(3)
C4 H4 0.9300
C4 C5 1.345(3)
C4 C3 1.464(3)
C22 C21 1.340(3)
C22 C00E 1.493(3)
C5 C12 1.493(3)
C21 H21 0.9300
C21 C20 1.468(3)
C00E C33 1.392(3)
C00E C29 1.402(3)
C12 C13 1.397(3)
C12 C17 1.400(3)
C33 H33 0.9300
C33 C32 1.394(3)
C13 H13 0.9300
C13 C14 1.388(3)
C15 H15 0.9300
C15 C14 1.382(3)
C15 C16 1.387(3)
C29 C30 1.391(3)
C14 H14 0.9300
C31 H31 0.9300
C31 C32 1.379(3)
C31 C30 1.389(3)
C32 H32 0.9300
C16 H16 0.9300
C16 C17 1.395(3)
C27 H27A 0.9700
C27 H27B 0.9700
C27 C28 1.513(3)
C27 C26 1.538(3)
C28 H28 0.9800
C28 C23 1.526(3)
C6 H6 0.9800
C6 C7 1.517(3)
C6 C11 1.523(3)
C10 H10A 0.9700
C10 H10B 0.9700
C10 C11 1.532(3)
C10 C9 1.518(4)
C23 H23 0.9800
C23 C24 1.534(3)
C30 H30 0.9300
C7 H7A 0.9700
C7 H7B 0.9700
C7 C8 1.532(3)
C18 H18A 0.9600
C18 H18B 0.9600
C18 H18C 0.9600
C18 C19 1.492(4)
C24 H24A 0.9700
C24 H24B 0.9700
C24 C25 1.525(3)
C26 H26A 0.9700
C26 H26B 0.9700
C26 C25 1.532(3)
C19 H19A 0.9700
C19 H19B 0.9700
C2 H2A 0.9700
C2 H2B 0.9700
C2 C1 1.499(4)
C25 H25A 0.9700
C25 H25B 0.9700
C11 H11 0.9800
C9 H9A 0.9700
C9 H9B 0.9700
C9 C8 1.524(4)
C1 H1A 0.9600
C1 H1B 0.9600
C1 H1C 0.9600
C8 H8A 0.9700
C8 H8B 0.9700

loop_
_geom_torsion_atom_site_label_1
_geom_torsion_atom_site_label_2
_geom_torsion_atom_site_label_3
_geom_torsion_atom_site_label_4
_geom_torsion
S2 C29 C30 C31 175.11(17)
S2 C23 C24 C25 -173.09(16)
O6 C22 C21 C20 -1.6(3)
O6 C22 C00E C33 -133.1(2)
O6 C22 C00E C29 50.2(3)
O6 C28 C23 S2 48.8(2)
O6 C28 C23 C24 176.58(17)
O3 C5 C12 C13 134.9(2)
O3 C5 C12 C17 -51.1(3)
O3 C6 C7 C8 -179.64(18)
O3 C6 C11 S1 -54.4(2)
O3 C6 C11 C10 179.33(17)
C4 C5 C12 C13 -46.4(3)
C4 C5 C12 C17 127.6(2)
C22 O6 C28 C27 147.32(18)
C22 O6 C28 C23 -91.3(2)
C22 C21 C20 O5 -21.5(4)
C22 C21 C20 O4 159.4(2)
C22 C00E C33 C32 -173.6(2)
C22 C00E C29 S2 -1.1(3)
C22 C00E C29 C30 174.6(2)
C5 O3 C6 C7 -151.55(19)
C5 O3 C6 C11 87.9(2)
C5 C4 C3 O2 -0.8(4)
C5 C4 C3 O1 178.7(2)
C5 C12 C13 C14 170.5(2)
C5 C12 C17 S1 -1.5(3)
C5 C12 C17 C16 -171.9(2)
C21 C22 C00E C33 47.0(3)
C21 C22 C00E C29 -129.8(2)
C3 O1 C2 C1 -84.8(3)
C3 C4 C5 O3 -1.5(3)
C3 C4 C5 C12 179.79(19)
C00E C22 C21 C20 178.3(2)
C00E C33 C32 C31 -1.4(3)
C00E C29 C30 C31 -0.7(3)
C12 C13 C14 C15 2.1(3)
C33 C00E C29 S2 -177.85(16)
C33 C00E C29 C30 -2.2(3)
C13 C12 C17 S1 172.35(16)
C13 C12 C17 C16 1.9(3)
C15 C16 C17 S1 -169.46(18)
C15 C16 C17 C12 1.3(3)
C20 O4 C19 C18 154.5(2)
C29 S2 C23 C28 36.29(17)
C29 S2 C23 C24 -88.22(18)
C29 C00E C33 C32 3.2(3)
C14 C15 C16 C17 -2.9(4)
C32 C31 C30 C29 2.5(3)
C16 C15 C14 C13 1.2(4)
C27 C28 C23 S2 169.20(14)
C27 C28 C23 C24 -63.0(2)
C27 C26 C25 C24 53.0(3)
C28 O6 C22 C21 -168.13(19)
C28 O6 C22 C00E 11.9(3)
C28 C27 C26 C25 -54.8(3)
C28 C23 C24 C25 60.1(2)
C6 O3 C5 C4 175.6(2)
C6 O3 C5 C12 -5.7(3)
C6 C7 C8 C9 55.1(3)
C10 C9 C8 C7 -54.4(3)
C23 S2 C29 C00E -64.3(2)
C23 S2 C29 C30 119.94(19)
C23 C24 C25 C26 -55.6(3)
C30 C31 C32 C33 -1.5(3)
C7 C6 C11 S1 -173.23(15)
C7 C6 C11 C10 60.5(2)
C17 S1 C11 C6 -29.19(17)
C17 S1 C11 C10 95.39(17)
C17 C12 C13 C14 -3.6(3)
C26 C27 C28 O6 -177.88(18)
C26 C27 C28 C23 60.2(2)
C19 O4 C20 O5 2.8(3)
C19 O4 C20 C21 -178.04(19)
C2 O1 C3 O2 -1.3(3)
C2 O1 C3 C4 179.13(18)
C11 S1 C17 C12 62.1(2)
C11 S1 C17 C16 -127.41(18)
C11 C6 C7 C8 -58.3(3)
C11 C10 C9 C8 56.6(3)
C9 C10 C11 S1 173.78(16)
C9 C10 C11 C6 -59.6(2)
